data_7124669
loop_
_publ_author_name
'Egbert, Jonathan D.'
'O'Hagan, Molly'
'Wiedner, Eric S.'
'Bullock, R. Morris'
'Piro, Nicholas A.'
'Kassel, W. Scott'
'Mock, Michael T.'

_publ_section_title
;
 Putting chromium on the map for N2 reduction: production of hydrazine and
 ammonia. A study of cis-M(N2)2 (M = Cr, Mo, W) bis(diphosphine)
 complexes.
;
_journal_issue 60
_journal_name_full 'Chemical communications (Cambridge, England)'
_journal_page_first 9343
_journal_page_last 9346
_journal_paper_doi 10.1039/c6cc03449g
_journal_volume 52
_journal_year 2016
_chemical_formula_moiety 'C34 H58 F4 Mo N6 P4'
_chemical_formula_sum 'C34 H58 F4 Mo N6 P4'
_chemical_formula_weight 846.68
_chemical_properties_physical 'Air-sensitive, Moisture-sensitive'
_space_group_crystal_system monoclinic
_space_group_IT_number 7
_space_group_name_Hall 'P -2yac'
_space_group_name_H-M_alt 'P 1 n 1'
_atom_sites_solution_hydrogens geom
_atom_sites_solution_primary direct
_audit_creation_date 2015-03-27
_audit_creation_method
;
Olex2 1.2
(compiled 2015.01.26 svn.r3150 for OlexSys, GUI svn.r4998)
;
_audit_update_record
;
2016-01-05 deposited with the CCDC.
2016-06-15 downloaded from the CCDC.
;
_cell_angle_alpha 90
_cell_angle_beta 95.3341(11)
_cell_angle_gamma 90
_cell_formula_units_Z 4
_cell_length_a 10.2417(2)
_cell_length_b 18.3288(3)
_cell_length_c 21.5881(4)
_cell_measurement_reflns_used 5538
_cell_measurement_temperature 100(2)
_cell_measurement_theta_max 24.128
_cell_measurement_theta_min 2.288
_cell_volume 4034.93(13)
_computing_cell_refinement 'SAINT v8.34A (Bruker, 2013)'
_computing_data_reduction 'SAINT v8.34A (Bruker, 2013)'
_computing_molecular_graphics 'Olex2 (Dolomanov et al., 2009)'
_computing_publication_material 'Olex2 (Dolomanov et al., 2009)'
_computing_structure_refinement 'XL (Sheldrick, 2008)'
_computing_structure_solution 'XS (Sheldrick, 2008)'
_diffrn_ambient_temperature 100.0
_diffrn_detector_area_resol_mean 8
_diffrn_measured_fraction_theta_full 1.000
_diffrn_measured_fraction_theta_max 1.000
_diffrn_measurement_device_type 'Bruker APEX-II CCD'
_diffrn_measurement_method '\w and \f scans'
_diffrn_radiation_monochromator graphite
_diffrn_radiation_type MoK\a
_diffrn_radiation_wavelength 0.71073
_diffrn_reflns_av_R_equivalents 0.0837
_diffrn_reflns_av_unetI/netI 0.1010
_diffrn_reflns_Laue_measured_fraction_full 1.000
_diffrn_reflns_Laue_measured_fraction_max 1.000
_diffrn_reflns_limit_h_max 13
_diffrn_reflns_limit_h_min -13
_diffrn_reflns_limit_k_max 24
_diffrn_reflns_limit_k_min -24
_diffrn_reflns_limit_l_max 28
_diffrn_reflns_limit_l_min -28
_diffrn_reflns_number 68516
_diffrn_reflns_point_group_measured_fraction_full 1.000
_diffrn_reflns_point_group_measured_fraction_max 1.000
_diffrn_reflns_theta_full 26.000
_diffrn_reflns_theta_max 28.283
_diffrn_reflns_theta_min 1.460
_diffrn_source 'sealed tube'
_diffrn_standards_number 0
_exptl_absorpt_coefficient_mu 0.534
_exptl_absorpt_correction_T_max 0.7459
_exptl_absorpt_correction_T_min 0.7052
_exptl_absorpt_correction_type multi-scan
_exptl_absorpt_process_details
;
SADABS-2014/5 (Bruker,2014/5) was used for absorption correction.
wR2(int) was 0.0694 before and 0.0652 after correction.
The Ratio of minimum to maximum transmission is 0.9454.
The \l/2 correction factor is 0.00150.
;
_exptl_crystal_colour yellow
_exptl_crystal_colour_primary yellow
_exptl_crystal_density_diffrn 1.394
_exptl_crystal_description irregular
_exptl_crystal_F_000 1768
_exptl_crystal_recrystallization_method 'Re-crystallisation from solvent: Ethyl Ether'
_exptl_crystal_size_max 0.15
_exptl_crystal_size_mid 0.1
_exptl_crystal_size_min 0.08
_refine_diff_density_max 1.034
_refine_diff_density_min -0.439
_refine_diff_density_rms 0.099
_refine_ls_abs_structure_details
;
 Refined as an inversion twin.
;
_refine_ls_abs_structure_Flack 0.22(3)
_refine_ls_extinction_method none
_refine_ls_goodness_of_fit_ref 1.003
_refine_ls_hydrogen_treatment constr
_refine_ls_matrix_type full
_refine_ls_number_parameters 900
_refine_ls_number_reflns 19824
_refine_ls_number_restraints 2
_refine_ls_restrained_S_all 1.003
_refine_ls_R_factor_all 0.0969
_refine_ls_R_factor_gt 0.0528
_refine_ls_shift/su_max 0.000
_refine_ls_shift/su_mean 0.000
_refine_ls_structure_factor_coef Fsqd
_refine_ls_weighting_details 'w=1/[\s^2^(Fo^2^)+(0.0334P)^2^] where P=(Fo^2^+2Fc^2^)/3'
_refine_ls_weighting_scheme calc
_refine_ls_wR_factor_gt 0.0908
_refine_ls_wR_factor_ref 0.1071
_reflns_Friedel_coverage 0.998
_reflns_Friedel_fraction_full 1.000
_reflns_Friedel_fraction_max 1.000
_reflns_number_gt 13460
_reflns_number_total 19824
_reflns_threshold_expression 'I > 2\s(I)'
_cod_data_source_file c6cc03449g2.cif
_cod_data_source_block pnl187
_cod_database_code 7124669
_shelx_space_group_comment
;
The symmetry employed for this shelxl refinement is uniquely defined
by the following loop, which should always be used as a source of
symmetry information in preference to the above space-group names.
They are only intended as comments.
;
_olex2_refinement_description
;
1. Twinned data refinement
 Scales: 0.78(3) 0.22(3)
2. Fixed Uiso
 At 1.2 times of:
  All C(H) groups, All C(H,H) groups
 At 1.5 times of:
  All C(H,H,H) groups
3.a Secondary CH2 refined with riding coordinates:
 C124(H12A,H12B), C24(H24A,H24B), C1(H1A,H1B), C3(H3A,H3B), C122(H12C,H12D),
 C109(H10C,H10D), C111(H11C,H11D), C22(H22A,H22B), C9(H9A,H9B), C27(H27A,H27B),
 C11(H11A,H11B), C103(H10E,H10F), C101(H10G,H10H), C127(H12E,H12F), C26(H26A,
 H26B), C110(H11E,H11F), C128(H12G,H12H), C10(H10A,H10B), C7(H7A,H7B),
 C120(H12I,H12J), C118(H11G,H11H), C18(H18A,H18B), C126(H12K,H12L), C5(H5A,H5B),
  C107(H10R,H10S), C28(H28A,H28B), C105(H10W,H10X), C20(H20A,H20B)
3.b Aromatic/amide H refined with riding coordinates:
 C14(H14), C132(H132), C114(H114), C131(H131), C15(H15), C115(H115),
 C133(H133), C16(H16), C116(H116), C33(H33), C31(H31), C32(H32)
3.c Idealised Me refined as rotating group:
 C25(H25A,H25B,H25C), C102(H10I,H10J,H10K), C8(H8A,H8B,H8C), C2(H2A,H2B,H2C),
 C4(H4A,H4B,H4C), C23(H23A,H23B,H23C), C19(H19A,H19B,H19C), C104(H10L,H10M,
 H10N), C6(H6A,H6B,H6C), C108(H10O,H10P,H10Q), C125(H12M,H12N,H12O), C106(H10T,
 H10U,H10V), C121(H12P,H12Q,H12R), C123(H12S,H12T,H12U), C21(H21A,H21B,H21C),
 C119(H11I,H11J,H11K)
;
_shelx_shelxl_version_number 2014/7
_olex2_exptl_crystal_mounting_method 'mounted in NVH immersion oil on a nylon fiber'
_olex2_submission_special_instructions 'No special instructions were received'

loop_
_space_group_symop_operation_xyz
'x, y, z'
'x+1/2, -y, z+1/2'

loop_
_atom_site_label
_atom_site_type_symbol
_atom_site_fract_x
_atom_site_fract_y
_atom_site_fract_z
_atom_site_U_iso_or_equiv
_atom_site_adp_type
_atom_site_occupancy
_atom_site_site_symmetry_order
_atom_site_calc_flag
_atom_site_refinement_flags_posn
Mo1 Mo -0.91013(5) -0.59567(3) -0.40727(2) 0.01390(19) Uani 1 1 d .
P4 P -0.8097(2) -0.59640(10) -0.29971(10) 0.0150(5) Uani 1 1 d .
P1 P -1.0161(2) -0.58966(10) -0.51290(10) 0.0150(5) Uani 1 1 d .
P3 P -1.0537(2) -0.69345(10) -0.37432(9) 0.0186(5) Uani 1 1 d .
P2 P -0.75186(19) -0.67678(10) -0.45127(9) 0.0181(4) Uani 1 1 d .
Mo2 Mo -0.89708(5) -0.10193(3) -0.39436(2) 0.01456(19) Uani 1 1 d .
P8 P -0.7966(2) -0.09037(10) -0.28688(10) 0.0168(5) Uani 1 1 d .
P6 P -0.73121(19) -0.17840(10) -0.43706(9) 0.0176(5) Uani 1 1 d .
P5 P -1.0008(2) -0.09796(10) -0.50089(10) 0.0165(5) Uani 1 1 d .
P7 P -1.0160(2) -0.20877(10) -0.35703(9) 0.0192(4) Uani 1 1 d .
C124 C -0.8749(8) -0.0210(4) -0.2395(4) 0.0212(18) Uani 1 1 d .
H12A H -0.9695 -0.0322 -0.2400 0.025 Uiso 1 1 calc R
H12B H -0.8361 -0.0246 -0.1958 0.025 Uiso 1 1 calc R
C24 C -0.6322(8) -0.5796(4) -0.2846(4) 0.0201(17) Uani 1 1 d .
H24A H -0.5859 -0.6185 -0.3057 0.024 Uiso 1 1 calc R
H24B H -0.6124 -0.5329 -0.3048 0.024 Uiso 1 1 calc R
F104 F -1.1812(4) -0.1444(2) -0.1846(2) 0.0324(11) Uani 1 1 d .
C1 C -1.1962(7) -0.5781(4) -0.5217(4) 0.0209(17) Uani 1 1 d .
H1A H -1.2349 -0.6201 -0.5011 0.025 Uiso 1 1 calc R
H1B H -1.2170 -0.5338 -0.4983 0.025 Uiso 1 1 calc R
C3 C -0.9599(8) -0.5155(4) -0.5616(3) 0.0202(17) Uani 1 1 d .
H3A H -0.8630 -0.5173 -0.5599 0.024 Uiso 1 1 calc R
H3B H -0.9950 -0.5242 -0.6052 0.024 Uiso 1 1 calc R
N6 N -0.9568(6) -0.7029(3) -0.2526(3) 0.0161(14) Uani 1 1 d .
C122 C -0.6207(8) -0.0664(4) -0.2747(4) 0.0256(19) Uani 1 1 d .
H12C H -0.5703 -0.1060 -0.2926 0.031 Uiso 1 1 calc R
H12D H -0.6069 -0.0216 -0.2990 0.031 Uiso 1 1 calc R
N106 N -0.9272(6) -0.1992(3) -0.2327(3) 0.0174(14) Uani 1 1 d .
N105 N -0.8369(6) -0.1876(3) -0.5596(3) 0.0189(14) Uani 1 1 d .
F101 F -0.6350(4) -0.1143(2) -0.6437(2) 0.0306(11) Uani 1 1 d .
C109 C -0.9775(8) -0.1706(4) -0.5568(4) 0.0213(18) Uani 1 1 d .
H10C H -1.0239 -0.2151 -0.5447 0.026 Uiso 1 1 calc R
H10D H -1.0163 -0.1555 -0.5985 0.026 Uiso 1 1 calc R
N5 N -0.8629(6) -0.6838(3) -0.5726(3) 0.0202(15) Uani 1 1 d .
C129 C -0.9775(8) -0.1697(4) -0.1275(4) 0.0229(18) Uani 1 1 d .
C25 C -0.5733(8) -0.5762(5) -0.2171(4) 0.029(2) Uani 1 1 d .
H25A H -0.4788 -0.5671 -0.2159 0.044 Uiso 1 1 calc GR
H25B H -0.5884 -0.6227 -0.1965 0.044 Uiso 1 1 calc GR
H25C H -0.6149 -0.5367 -0.1956 0.044 Uiso 1 1 calc GR
C111 C -0.8159(8) -0.2226(4) -0.6195(3) 0.0225(18) Uani 1 1 d .
H11C H -0.8771 -0.2642 -0.6265 0.027 Uiso 1 1 calc R
H11D H -0.7254 -0.2420 -0.6173 0.027 Uiso 1 1 calc R
C12 C -0.8533(8) -0.6571(4) -0.6837(4) 0.0206(17) Uani 1 1 d .
N1 N -1.0458(6) -0.5225(3) -0.3841(3) 0.0181(14) Uani 1 1 d .
C22 C -0.8796(8) -0.5300(4) -0.2469(4) 0.0231(18) Uani 1 1 d .
H22A H -0.9756 -0.5375 -0.2487 0.028 Uiso 1 1 calc R
H22B H -0.8426 -0.5400 -0.2037 0.028 Uiso 1 1 calc R
C9 C -1.0007(7) -0.6655(4) -0.5677(3) 0.0187(17) Uani 1 1 d .
H9A H -1.0470 -0.7089 -0.5533 0.022 Uiso 1 1 calc R
H9B H -1.0426 -0.6517 -0.6092 0.022 Uiso 1 1 calc R
C27 C -0.8220(7) -0.6789(4) -0.2505(4) 0.0184(17) Uani 1 1 d .
H27A H -0.7671 -0.7184 -0.2656 0.022 Uiso 1 1 calc R
H27B H -0.7888 -0.6676 -0.2070 0.022 Uiso 1 1 calc R
F1 F -0.6442(4) -0.6136(2) -0.6485(2) 0.0319(11) Uani 1 1 d .
C11 C -0.8444(8) -0.7142(4) -0.6349(4) 0.0243(18) Uani 1 1 d .
H11A H -0.7574 -0.7380 -0.6335 0.029 Uiso 1 1 calc R
H11B H -0.9120 -0.7518 -0.6457 0.029 Uiso 1 1 calc R
C103 C -0.9490(8) -0.0211(4) -0.5476(4) 0.0247(19) Uani 1 1 d .
H10E H -0.8520 -0.0198 -0.5443 0.030 Uiso 1 1 calc R
H10F H -0.9798 -0.0302 -0.5918 0.030 Uiso 1 1 calc R
C101 C -1.1809(8) -0.0911(4) -0.5109(4) 0.0246(19) Uani 1 1 d .
H10G H -1.2169 -0.1338 -0.4902 0.030 Uiso 1 1 calc R
H10H H -1.2063 -0.0471 -0.4882 0.030 Uiso 1 1 calc R
C127 C -0.7980(8) -0.1668(4) -0.2308(4) 0.0205(18) Uani 1 1 d .
H12E H -0.7338 -0.2042 -0.2410 0.025 Uiso 1 1 calc R
H12F H -0.7716 -0.1486 -0.1883 0.025 Uiso 1 1 calc R
N101 N -0.7960(7) -0.0111(3) -0.4118(3) 0.0227(15) Uani 1 1 d .
C26 C -0.9933(7) -0.7496(3) -0.3066(3) 0.0174(16) Uani 1 1 d .
H26A H -1.0625 -0.7842 -0.2966 0.021 Uiso 1 1 calc R
H26B H -0.9161 -0.7783 -0.3167 0.021 Uiso 1 1 calc R
C110 C -0.7854(8) -0.2331(4) -0.5073(3) 0.0241(18) Uani 1 1 d .
H11E H -0.7103 -0.2618 -0.5197 0.029 Uiso 1 1 calc R
H11F H -0.8542 -0.2678 -0.4969 0.029 Uiso 1 1 calc R
N3 N -0.7980(6) -0.5081(3) -0.4229(3) 0.0222(14) Uani 1 1 d .
C112 C -0.8365(8) -0.1709(4) -0.6736(3) 0.0207(17) Uani 1 1 d .
N103 N -1.0477(6) -0.0402(3) -0.3715(3) 0.0219(14) Uani 1 1 d .
C102 C -1.2496(8) -0.0870(5) -0.5779(4) 0.031(2) Uani 1 1 d .
H10I H -1.2111 -0.0473 -0.6006 0.047 Uiso 1 1 calc GR
H10J H -1.3434 -0.0777 -0.5761 0.047 Uiso 1 1 calc GR
H10K H -1.2377 -0.1333 -0.5994 0.047 Uiso 1 1 calc GR
C128 C -0.9529(8) -0.2300(4) -0.1720(4) 0.0253(19) Uani 1 1 d .
H12G H -0.8766 -0.2593 -0.1550 0.030 Uiso 1 1 calc R
H12H H -1.0304 -0.2626 -0.1772 0.030 Uiso 1 1 calc R
C10 C -0.8088(8) -0.7301(4) -0.5214(3) 0.0254(18) Uani 1 1 d .
H10A H -0.7343 -0.7584 -0.5351 0.030 Uiso 1 1 calc R
H10B H -0.8767 -0.7652 -0.5108 0.030 Uiso 1 1 calc R
C134 C -1.0916(8) -0.1275(4) -0.1362(4) 0.0260(18) Uani 1 1 d .
N102 N -0.7394(7) 0.0397(4) -0.4195(3) 0.0356(18) Uani 1 1 d .
C7 C -0.6152(7) -0.6313(4) -0.4853(3) 0.0206(16) Uani 1 1 d .
H7A H -0.5704 -0.6676 -0.5099 0.025 Uiso 1 1 calc R
H7B H -0.6516 -0.5931 -0.5143 0.025 Uiso 1 1 calc R
C120 C -1.1817(7) -0.1857(4) -0.3378(3) 0.0235(16) Uani 1 1 d .
H12I H -1.1745 -0.1421 -0.3106 0.028 Uiso 1 1 calc R
H12J H -1.2333 -0.1711 -0.3769 0.028 Uiso 1 1 calc R
C118 C -1.0423(8) -0.2973(4) -0.3990(3) 0.0303(18) Uani 1 1 d .
H11G H -0.9601 -0.3110 -0.4168 0.036 Uiso 1 1 calc R
H11H H -1.0608 -0.3354 -0.3685 0.036 Uiso 1 1 calc R
N2 N -1.1201(7) -0.4809(4) -0.3742(3) 0.0301(16) Uani 1 1 d .
C18 C -1.2031(8) -0.6553(4) -0.3447(4) 0.0261(18) Uani 1 1 d .
H18A H -1.1746 -0.6212 -0.3105 0.031 Uiso 1 1 calc R
H18B H -1.2490 -0.6260 -0.3785 0.031 Uiso 1 1 calc R
C8 C -0.5134(7) -0.5964(4) -0.4381(3) 0.0285(17) Uani 1 1 d .
H8A H -0.4432 -0.5748 -0.4599 0.043 Uiso 1 1 calc GR
H8B H -0.4764 -0.6337 -0.4090 0.043 Uiso 1 1 calc GR
H8C H -0.5554 -0.5583 -0.4150 0.043 Uiso 1 1 calc GR
C2 C -1.2666(8) -0.5716(4) -0.5872(4) 0.031(2) Uani 1 1 d .
H2A H -1.2293 -0.5308 -0.6090 0.047 Uiso 1 1 calc GR
H2B H -1.3602 -0.5629 -0.5842 0.047 Uiso 1 1 calc GR
H2C H -1.2553 -0.6169 -0.6101 0.047 Uiso 1 1 calc GR
C113 C -0.7429(8) -0.1187(4) -0.6847(3) 0.0244(17) Uani 1 1 d .
C4 C -1.0006(8) -0.4398(4) -0.5426(4) 0.029(2) Uani 1 1 d .
H4A H -0.9583 -0.4033 -0.5671 0.044 Uiso 1 1 calc GR
H4B H -0.9738 -0.4323 -0.4983 0.044 Uiso 1 1 calc GR
H4C H -1.0961 -0.4350 -0.5501 0.044 Uiso 1 1 calc GR
C126 C -0.9509(7) -0.2518(4) -0.2830(3) 0.0203(16) Uani 1 1 d .
H12K H -1.0141 -0.2889 -0.2710 0.024 Uiso 1 1 calc R
H12L H -0.8677 -0.2771 -0.2893 0.024 Uiso 1 1 calc R
C13 C -0.7518(7) -0.6082(4) -0.6899(3) 0.0229(16) Uani 1 1 d .
C23 C -0.8526(8) -0.4504(4) -0.2625(4) 0.030(2) Uani 1 1 d .
H23A H -0.8810 -0.4413 -0.3065 0.045 Uiso 1 1 calc GR
H23B H -0.7585 -0.4405 -0.2547 0.045 Uiso 1 1 calc GR
H23C H -0.9011 -0.4183 -0.2365 0.045 Uiso 1 1 calc GR
C5 C -0.6681(7) -0.7513(4) -0.4049(3) 0.0229(16) Uani 1 1 d .
H5A H -0.6223 -0.7294 -0.3670 0.027 Uiso 1 1 calc R
H5B H -0.7364 -0.7843 -0.3912 0.027 Uiso 1 1 calc R
C19 C -1.3036(7) -0.7074(4) -0.3206(3) 0.0299(18) Uani 1 1 d .
H19A H -1.3461 -0.7356 -0.3553 0.045 Uiso 1 1 calc GR
H19B H -1.3698 -0.6792 -0.3009 0.045 Uiso 1 1 calc GR
H19C H -1.2591 -0.7407 -0.2899 0.045 Uiso 1 1 calc GR
C104 C -0.9987(9) 0.0532(4) -0.5293(4) 0.035(2) Uani 1 1 d .
H10L H -0.9568 0.0913 -0.5524 0.052 Uiso 1 1 calc GR
H10M H -0.9773 0.0607 -0.4846 0.052 Uiso 1 1 calc GR
H10N H -1.0940 0.0555 -0.5391 0.052 Uiso 1 1 calc GR
C6 C -0.5693(7) -0.7976(4) -0.4360(3) 0.0273(17) Uani 1 1 d .
H6A H -0.6143 -0.8237 -0.4715 0.041 Uiso 1 1 calc GR
H6B H -0.5288 -0.8329 -0.4060 0.041 Uiso 1 1 calc GR
H6C H -0.5014 -0.7660 -0.4507 0.041 Uiso 1 1 calc GR
N4 N -0.7390(7) -0.4580(3) -0.4301(3) 0.0324(16) Uani 1 1 d .
F102 F -1.0399(5) -0.2229(3) -0.7092(2) 0.0358(12) Uani 1 1 d .
F2 F -1.0628(5) -0.6948(2) -0.7250(2) 0.0356(12) Uani 1 1 d .
F3 F -0.7972(5) -0.7095(3) -0.0893(2) 0.0376(13) Uani 1 1 d .
F103 F -0.7786(5) -0.1872(3) -0.0664(2) 0.0431(14) Uani 1 1 d .
C117 C -0.9445(8) -0.1729(4) -0.7169(4) 0.0235(18) Uani 1 1 d .
C14 C -0.7511(9) -0.5570(5) -0.7363(4) 0.034(2) Uani 1 1 d .
H14 H -0.6779 -0.5257 -0.7391 0.041 Uiso 1 1 calc R
F4 F -1.1998(4) -0.6420(2) -0.1941(2) 0.0326(11) Uani 1 1 d .
C132 C -1.0317(10) -0.0521(5) -0.0512(4) 0.040(2) Uani 1 1 d .
H132 H -1.0495 -0.0117 -0.0257 0.048 Uiso 1 1 calc R
C130 C -0.8928(8) -0.1493(4) -0.0780(4) 0.028(2) Uani 1 1 d .
C114 C -0.7522(9) -0.0738(5) -0.7352(4) 0.030(2) Uani 1 1 d .
H114 H -0.6842 -0.0401 -0.7412 0.036 Uiso 1 1 calc R
C30 C -0.9048(8) -0.6661(4) -0.0948(4) 0.0239(19) Uani 1 1 d .
C17 C -0.9596(8) -0.6486(4) -0.7287(4) 0.0246(18) Uani 1 1 d .
C131 C -0.9153(10) -0.0908(5) -0.0382(4) 0.038(2) Uani 1 1 d .
H131 H -0.8540 -0.0782 -0.0041 0.045 Uiso 1 1 calc R
N104 N -1.1345(7) -0.0075(3) -0.3609(3) 0.0306(16) Uani 1 1 d .
C108 C -0.5406(7) -0.2958(4) -0.4197(3) 0.0296(18) Uani 1 1 d .
H10O H -0.5834 -0.3274 -0.4522 0.044 Uiso 1 1 calc GR
H10P H -0.4922 -0.3259 -0.3878 0.044 Uiso 1 1 calc GR
H10Q H -0.4798 -0.2628 -0.4381 0.044 Uiso 1 1 calc GR
C15 C -0.8606(8) -0.5525(4) -0.7789(4) 0.0299(18) Uani 1 1 d .
H15 H -0.8625 -0.5173 -0.8113 0.036 Uiso 1 1 calc R
C115 C -0.8608(9) -0.0780(5) -0.7771(4) 0.036(2) Uani 1 1 d .
H115 H -0.8685 -0.0467 -0.8124 0.043 Uiso 1 1 calc R
C125 C -0.8595(9) 0.0580(4) -0.2621(4) 0.033(2) Uani 1 1 d .
H12M H -0.8819 0.0602 -0.3072 0.050 Uiso 1 1 calc GR
H12N H -0.7685 0.0738 -0.2523 0.050 Uiso 1 1 calc GR
H12O H -0.9182 0.0901 -0.2413 0.050 Uiso 1 1 calc GR
C107 C -0.6446(7) -0.2512(4) -0.3900(3) 0.0218(16) Uani 1 1 d .
H10R H -0.6020 -0.2284 -0.3517 0.026 Uiso 1 1 calc R
H10S H -0.7115 -0.2855 -0.3770 0.026 Uiso 1 1 calc R
C29 C -0.9969(7) -0.6787(4) -0.1440(3) 0.0176(16) Uani 1 1 d .
C133 C -1.1201(9) -0.0706(4) -0.0992(4) 0.036(2) Uani 1 1 d .
H133 H -1.2001 -0.0445 -0.1069 0.043 Uiso 1 1 calc R
C106 C -0.4961(7) -0.0932(4) -0.4242(3) 0.0295(18) Uani 1 1 d .
H10T H -0.4256 -0.0718 -0.4460 0.044 Uiso 1 1 calc GR
H10U H -0.4589 -0.1288 -0.3935 0.044 Uiso 1 1 calc GR
H10V H -0.5408 -0.0546 -0.4029 0.044 Uiso 1 1 calc GR
C121 C -1.2622(8) -0.2430(4) -0.3059(4) 0.0322(19) Uani 1 1 d .
H12P H -1.2673 -0.2879 -0.3307 0.048 Uiso 1 1 calc GR
H12Q H -1.3508 -0.2242 -0.3024 0.048 Uiso 1 1 calc GR
H12R H -1.2198 -0.2535 -0.2643 0.048 Uiso 1 1 calc GR
C28 C -0.9853(8) -0.7366(4) -0.1932(3) 0.0197(17) Uani 1 1 d .
H28A H -0.9141 -0.7711 -0.1791 0.024 Uiso 1 1 calc R
H28B H -1.0682 -0.7645 -0.1994 0.024 Uiso 1 1 calc R
C16 C -0.9656(8) -0.5975(4) -0.7755(3) 0.0299(19) Uani 1 1 d .
H16 H -1.0408 -0.5936 -0.8045 0.036 Uiso 1 1 calc R
C34 C -1.1049(8) -0.6319(4) -0.1470(3) 0.0228(17) Uani 1 1 d .
C116 C -0.9604(8) -0.1280(4) -0.7684(3) 0.0284(18) Uani 1 1 d .
H116 H -1.0367 -0.1309 -0.7969 0.034 Uiso 1 1 calc R
C123 C -0.5616(9) -0.0533(5) -0.2075(4) 0.037(2) Uani 1 1 d .
H12S H -0.4714 -0.0355 -0.2079 0.055 Uiso 1 1 calc GR
H12T H -0.5615 -0.0991 -0.1842 0.055 Uiso 1 1 calc GR
H12U H -0.6142 -0.0169 -0.1877 0.055 Uiso 1 1 calc GR
C105 C -0.5944(7) -0.1315(4) -0.4712(4) 0.0243(18) Uani 1 1 d .
H10W H -0.5466 -0.1678 -0.4944 0.029 Uiso 1 1 calc R
H10X H -0.6318 -0.0948 -0.5015 0.029 Uiso 1 1 calc R
C21 C -1.1557(9) -0.8390(4) -0.4053(4) 0.041(2) Uani 1 1 d .
H21A H -1.1779 -0.8723 -0.4403 0.062 Uiso 1 1 calc GR
H21B H -1.2325 -0.8324 -0.3820 0.062 Uiso 1 1 calc GR
H21C H -1.0836 -0.8597 -0.3779 0.062 Uiso 1 1 calc GR
C20 C -1.1146(8) -0.7666(4) -0.4296(3) 0.0302(19) Uani 1 1 d .
H20A H -1.1905 -0.7466 -0.4559 0.036 Uiso 1 1 calc R
H20B H -1.0448 -0.7762 -0.4574 0.036 Uiso 1 1 calc R
C33 C -1.1208(8) -0.5783(4) -0.1046(4) 0.0313(19) Uani 1 1 d .
H33 H -1.1966 -0.5482 -0.1086 0.038 Uiso 1 1 calc R
C31 C -0.9153(8) -0.6124(4) -0.0508(4) 0.0285(19) Uani 1 1 d .
H31 H -0.8485 -0.6056 -0.0177 0.034 Uiso 1 1 calc R
C119 C -1.1516(7) -0.2969(4) -0.4502(3) 0.0331(19) Uani 1 1 d .
H11I H -1.1416 -0.2548 -0.4774 0.050 Uiso 1 1 calc GR
H11J H -1.2358 -0.2937 -0.4323 0.050 Uiso 1 1 calc GR
H11K H -1.1487 -0.3419 -0.4745 0.050 Uiso 1 1 calc GR
C32 C -1.0269(9) -0.5683(5) -0.0562(4) 0.032(2) Uani 1 1 d .
H32 H -1.0374 -0.5313 -0.0263 0.038 Uiso 1 1 calc R

loop_
_atom_site_aniso_label
_atom_site_aniso_U_11
_atom_site_aniso_U_22
_atom_site_aniso_U_33
_atom_site_aniso_U_23
_atom_site_aniso_U_13
_atom_site_aniso_U_12
Mo1 0.0131(4) 0.0151(3) 0.0138(5) 0.0005(3) 0.0029(3) -0.0001(3)
P4 0.0137(11) 0.0167(10) 0.0148(12) 0.0010(7) 0.0024(9) 0.0001(8)
P1 0.0137(11) 0.0182(10) 0.0136(11) 0.0007(8) 0.0048(9) 0.0009(8)
P3 0.0196(11) 0.0205(10) 0.0155(10) 0.0032(8) 0.0006(8) -0.0037(9)
P2 0.0165(10) 0.0188(9) 0.0195(10) 0.0014(8) 0.0045(8) 0.0021(8)
Mo2 0.0141(4) 0.0155(3) 0.0145(5) -0.0001(3) 0.0035(4) -0.0006(3)
P8 0.0172(12) 0.0178(10) 0.0158(12) 0.0001(8) 0.0030(9) -0.0027(9)
P6 0.0160(11) 0.0196(9) 0.0173(10) -0.0003(8) 0.0026(8) 0.0020(8)
P5 0.0146(11) 0.0205(11) 0.0147(12) 0.0015(8) 0.0033(10) 0.0015(8)
P7 0.0211(11) 0.0197(10) 0.0176(9) -0.0012(8) 0.0052(8) -0.0055(8)
C124 0.026(4) 0.019(4) 0.019(4) -0.008(3) 0.006(3) 0.002(3)
C24 0.017(4) 0.021(4) 0.022(4) 0.002(3) 0.000(3) 0.000(3)
F104 0.028(3) 0.034(3) 0.036(3) 0.004(2) 0.007(2) 0.005(2)
C1 0.014(4) 0.031(4) 0.018(4) -0.006(3) 0.002(3) 0.000(3)
C3 0.019(4) 0.026(4) 0.016(4) -0.001(3) 0.005(3) 0.000(3)
N6 0.016(3) 0.017(3) 0.015(3) 0.000(2) 0.003(3) 0.000(3)
C122 0.019(4) 0.036(5) 0.022(4) -0.003(4) 0.002(4) -0.011(4)
N106 0.017(3) 0.016(3) 0.019(3) 0.007(2) 0.002(3) -0.003(3)
N105 0.015(3) 0.027(3) 0.014(3) 0.001(3) 0.003(3) 0.006(3)
F101 0.023(3) 0.033(3) 0.036(3) -0.005(2) 0.004(2) -0.002(2)
C109 0.020(4) 0.024(4) 0.021(4) 0.002(3) 0.004(4) 0.000(3)
N5 0.023(4) 0.025(3) 0.014(3) -0.002(3) 0.007(3) 0.002(3)
C129 0.027(5) 0.022(4) 0.021(4) 0.005(3) 0.009(3) 0.003(4)
C25 0.020(4) 0.039(5) 0.028(5) 0.004(4) -0.003(4) -0.004(4)
C111 0.030(5) 0.016(4) 0.022(4) -0.007(3) 0.008(3) 0.001(3)
C12 0.029(5) 0.015(4) 0.019(4) -0.004(3) 0.012(3) 0.002(3)
N1 0.017(3) 0.021(3) 0.015(3) -0.002(3) 0.001(3) -0.001(3)
C22 0.024(4) 0.023(4) 0.022(4) -0.001(3) 0.005(3) 0.004(3)
C9 0.019(4) 0.023(4) 0.015(4) -0.002(3) 0.004(3) -0.003(3)
C27 0.019(4) 0.020(4) 0.016(4) -0.001(3) 0.000(3) 0.006(3)
F1 0.022(3) 0.040(3) 0.033(3) -0.001(2) 0.004(2) 0.000(2)
C11 0.024(4) 0.027(4) 0.022(4) -0.010(3) 0.005(4) 0.003(4)
C103 0.025(5) 0.030(4) 0.017(4) 0.008(3) -0.003(3) 0.000(4)
C101 0.022(4) 0.030(4) 0.022(4) -0.002(3) 0.006(4) 0.006(4)
C127 0.019(4) 0.023(4) 0.018(4) 0.005(3) -0.002(3) 0.001(3)
N101 0.025(4) 0.021(3) 0.021(3) 0.002(3) -0.001(3) 0.002(3)
C26 0.020(4) 0.013(3) 0.019(4) 0.001(3) 0.001(3) -0.005(3)
C110 0.028(4) 0.028(4) 0.017(4) -0.004(3) 0.003(3) -0.001(4)
N3 0.015(3) 0.028(4) 0.024(3) 0.001(3) 0.003(3) 0.000(3)
C112 0.023(4) 0.021(4) 0.018(4) -0.003(3) 0.003(3) 0.001(3)
N103 0.021(4) 0.027(3) 0.018(3) 0.003(3) 0.002(3) 0.002(3)
C102 0.019(4) 0.046(5) 0.028(5) 0.001(4) -0.001(4) 0.006(4)
C128 0.037(5) 0.022(4) 0.019(4) 0.002(3) 0.013(4) 0.002(4)
C10 0.027(4) 0.025(4) 0.025(4) -0.004(3) 0.007(4) 0.002(3)
C134 0.030(5) 0.023(4) 0.027(4) 0.001(3) 0.009(4) -0.004(4)
N102 0.039(5) 0.032(4) 0.035(4) 0.007(3) 0.000(4) -0.012(4)
C7 0.016(4) 0.026(4) 0.022(4) 0.005(3) 0.010(3) 0.006(3)
C120 0.017(4) 0.029(4) 0.026(4) 0.007(3) 0.007(3) 0.002(3)
C118 0.030(4) 0.034(4) 0.027(4) -0.001(3) 0.003(3) 0.002(4)
N2 0.029(4) 0.030(4) 0.032(4) -0.005(3) 0.005(3) 0.000(3)
C18 0.022(4) 0.033(4) 0.023(4) 0.006(3) -0.001(3) 0.000(4)
C8 0.018(4) 0.036(4) 0.032(4) 0.013(4) 0.009(3) 0.001(4)
C2 0.026(5) 0.039(5) 0.028(5) -0.002(4) -0.003(4) 0.001(4)
C113 0.025(4) 0.027(4) 0.023(4) -0.002(3) 0.011(3) 0.005(4)
C4 0.041(5) 0.020(4) 0.025(4) 0.002(3) -0.002(4) 0.005(4)
C126 0.028(4) 0.017(3) 0.016(3) 0.002(3) 0.007(3) -0.003(3)
C13 0.022(4) 0.023(4) 0.025(4) -0.005(3) 0.007(3) 0.000(3)
C23 0.036(5) 0.020(4) 0.032(5) 0.001(3) -0.005(4) 0.003(4)
C5 0.022(4) 0.022(4) 0.026(4) 0.001(3) 0.005(3) 0.002(3)
C19 0.021(4) 0.040(5) 0.029(4) 0.013(4) 0.001(3) -0.004(4)
C104 0.039(5) 0.025(4) 0.039(5) 0.010(4) -0.003(4) 0.001(4)
C6 0.027(4) 0.025(4) 0.029(4) 0.004(3) 0.003(3) 0.009(3)
N4 0.028(4) 0.024(4) 0.045(4) 0.007(3) 0.002(3) -0.009(3)
F102 0.031(3) 0.040(3) 0.036(3) -0.008(2) 0.002(2) -0.009(2)
F2 0.032(3) 0.044(3) 0.031(3) -0.010(2) 0.001(2) -0.017(2)
F3 0.035(3) 0.053(3) 0.023(3) 0.000(2) -0.008(2) 0.010(3)
F103 0.043(3) 0.055(3) 0.030(3) 0.006(2) -0.001(2) 0.009(3)
C117 0.025(5) 0.025(4) 0.022(4) -0.008(3) 0.007(3) 0.001(4)
C14 0.036(5) 0.031(5) 0.038(5) -0.002(4) 0.021(4) -0.009(4)
F4 0.024(3) 0.042(3) 0.032(3) 0.004(2) 0.003(2) 0.006(2)
C132 0.055(7) 0.031(5) 0.038(5) -0.005(4) 0.022(5) -0.002(5)
C130 0.031(5) 0.034(5) 0.020(4) 0.007(4) 0.006(4) 0.004(4)
C114 0.032(5) 0.028(4) 0.033(5) 0.005(4) 0.019(4) 0.005(4)
C30 0.026(5) 0.026(4) 0.021(4) 0.004(3) 0.009(4) 0.005(4)
C17 0.026(5) 0.026(4) 0.023(4) -0.007(3) 0.005(4) 0.000(4)
C131 0.053(6) 0.046(6) 0.015(4) -0.005(4) 0.008(4) -0.015(5)
N104 0.033(4) 0.027(4) 0.032(4) -0.003(3) 0.003(3) 0.010(3)
C108 0.025(4) 0.035(4) 0.031(4) 0.006(3) 0.009(3) 0.008(4)
C15 0.034(5) 0.032(4) 0.026(4) 0.008(3) 0.016(4) 0.006(4)
C115 0.043(6) 0.041(5) 0.024(4) 0.007(4) 0.010(4) 0.016(4)
C125 0.045(6) 0.015(4) 0.040(5) -0.008(3) 0.008(4) 0.001(4)
C107 0.020(4) 0.025(4) 0.020(4) 0.002(3) 0.003(3) 0.006(3)
C29 0.019(4) 0.019(4) 0.015(4) 0.003(3) 0.005(3) -0.003(3)
C133 0.045(6) 0.028(4) 0.035(5) 0.003(4) 0.012(4) 0.005(4)
C106 0.018(4) 0.038(5) 0.033(4) 0.008(4) 0.005(3) -0.006(4)
C121 0.026(4) 0.037(5) 0.035(4) 0.000(4) 0.007(4) -0.012(4)
C28 0.019(4) 0.021(4) 0.019(4) -0.001(3) 0.005(3) -0.001(3)
C16 0.037(5) 0.032(4) 0.021(4) -0.004(3) 0.005(4) 0.009(4)
C34 0.025(4) 0.021(4) 0.024(4) 0.004(3) 0.012(3) -0.003(3)
C116 0.026(5) 0.038(5) 0.021(4) -0.003(3) 0.002(3) 0.001(4)
C123 0.031(5) 0.058(6) 0.022(4) -0.006(4) 0.004(4) -0.016(5)
C105 0.015(4) 0.032(4) 0.028(4) 0.005(3) 0.009(3) 0.003(3)
C21 0.057(6) 0.029(5) 0.036(5) 0.000(4) -0.005(4) -0.010(4)
C20 0.041(5) 0.031(4) 0.019(4) 0.003(3) 0.004(4) -0.021(4)
C33 0.035(5) 0.026(4) 0.035(5) 0.003(4) 0.015(4) 0.003(4)
C31 0.034(5) 0.029(4) 0.022(4) 0.001(3) -0.001(4) -0.007(4)
C119 0.029(4) 0.035(5) 0.035(4) -0.008(4) 0.000(4) -0.006(4)
C32 0.040(6) 0.025(4) 0.033(5) -0.005(4) 0.017(4) -0.001(4)

loop_
_atom_type_symbol
_atom_type_description
_atom_type_scat_dispersion_real
_atom_type_scat_dispersion_imag
_atom_type_scat_source
C C 0.0033 0.0016 'International Tables Vol C Tables 4.2.6.8 and 6.1.1.4'
H H 0.0000 0.0000 'International Tables Vol C Tables 4.2.6.8 and 6.1.1.4'
F F 0.0171 0.0103 'International Tables Vol C Tables 4.2.6.8 and 6.1.1.4'
Mo Mo -1.6832 0.6857 'International Tables Vol C Tables 4.2.6.8 and 6.1.1.4'
N N 0.0061 0.0033 'International Tables Vol C Tables 4.2.6.8 and 6.1.1.4'
P P 0.1023 0.0942 'International Tables Vol C Tables 4.2.6.8 and 6.1.1.4'

loop_
_geom_angle_atom_site_label_1
_geom_angle_atom_site_label_2
_geom_angle_atom_site_label_3
_geom_angle
P4 Mo1 P3 86.09(7)
P4 Mo1 P2 97.42(7)
P1 Mo1 P4 177.18(7)
P1 Mo1 P3 94.44(7)
P1 Mo1 P2 85.28(7)
P2 Mo1 P3 95.99(7)
N1 Mo1 P4 90.41(18)
N1 Mo1 P1 86.84(18)
N1 Mo1 P3 88.24(18)
N1 Mo1 P2 171.32(18)
N3 Mo1 P4 88.15(17)
N3 Mo1 P1 91.04(17)
N3 Mo1 P3 171.74(19)
N3 Mo1 P2 90.61(18)
N3 Mo1 N1 85.9(2)
C24 P4 Mo1 119.1(3)
C24 P4 C22 102.3(4)
C24 P4 C27 98.8(3)
C22 P4 Mo1 115.3(3)
C22 P4 C27 97.5(4)
C27 P4 Mo1 120.1(2)
C1 P1 Mo1 117.1(3)
C3 P1 Mo1 115.6(3)
C3 P1 C1 102.6(4)
C9 P1 Mo1 120.7(3)
C9 P1 C1 99.4(4)
C9 P1 C3 98.1(4)
C26 P3 Mo1 118.0(2)
C26 P3 C18 99.4(3)
C26 P3 C20 100.0(3)
C18 P3 Mo1 111.1(3)
C18 P3 C20 104.8(4)
C20 P3 Mo1 120.8(2)
C10 P2 Mo1 117.9(3)
C10 P2 C5 98.5(3)
C7 P2 Mo1 115.8(2)
C7 P2 C10 96.1(3)
C7 P2 C5 102.6(3)
C5 P2 Mo1 121.7(2)
P8 Mo2 P7 86.36(7)
P6 Mo2 P8 99.24(7)
P6 Mo2 P7 92.83(7)
P5 Mo2 P8 173.28(7)
P5 Mo2 P6 85.35(7)
P5 Mo2 P7 98.37(7)
N101 Mo2 P8 85.87(19)
N101 Mo2 P6 90.91(19)
N101 Mo2 P5 89.16(19)
N101 Mo2 P7 171.83(19)
N103 Mo2 P8 89.05(17)
N103 Mo2 P6 171.70(17)
N103 Mo2 P5 86.42(17)
N103 Mo2 P7 87.35(18)
N103 Mo2 N101 90.0(3)
C124 P8 Mo2 114.5(3)
C122 P8 Mo2 118.1(3)
C122 P8 C124 102.9(4)
C122 P8 C127 98.8(4)
C127 P8 Mo2 121.6(3)
C127 P8 C124 97.3(4)
C110 P6 Mo2 116.8(3)
C107 P6 Mo2 121.3(2)
C107 P6 C110 98.7(3)
C107 P6 C105 102.2(3)
C105 P6 Mo2 117.4(3)
C105 P6 C110 96.0(4)
C109 P5 Mo2 121.8(3)
C109 P5 C103 97.7(4)
C109 P5 C101 99.4(4)
C103 P5 Mo2 114.6(3)
C103 P5 C101 102.7(4)
C101 P5 Mo2 117.1(3)
C120 P7 Mo2 112.6(2)
C120 P7 C118 102.5(3)
C120 P7 C126 99.8(3)
C118 P7 Mo2 125.6(3)
C126 P7 Mo2 118.0(2)
C126 P7 C118 94.1(3)
P8 C124 H12A 108.8
P8 C124 H12B 108.8
H12A C124 H12B 107.7
C125 C124 P8 113.9(6)
C125 C124 H12A 108.8
C125 C124 H12B 108.8
P4 C24 H24A 107.8
P4 C24 H24B 107.8
H24A C24 H24B 107.1
C25 C24 P4 118.1(6)
C25 C24 H24A 107.8
C25 C24 H24B 107.8
P1 C1 H1A 107.6
P1 C1 H1B 107.6
H1A C1 H1B 107.0
C2 C1 P1 119.0(6)
C2 C1 H1A 107.6
C2 C1 H1B 107.6
P1 C3 H3A 108.7
P1 C3 H3B 108.7
H3A C3 H3B 107.6
C4 C3 P1 114.3(6)
C4 C3 H3A 108.7
C4 C3 H3B 108.7
C27 N6 C26 112.0(6)
C27 N6 C28 111.4(6)
C26 N6 C28 112.9(5)
P8 C122 H12C 107.9
P8 C122 H12D 107.9
H12C C122 H12D 107.2
C123 C122 P8 117.7(6)
C123 C122 H12C 107.9
C123 C122 H12D 107.9
C127 N106 C128 111.8(6)
C127 N106 C126 112.4(6)
C126 N106 C128 112.2(5)
C111 N105 C109 110.4(6)
C110 N105 C109 111.7(6)
C110 N105 C111 111.0(6)
P5 C109 H10C 109.3
P5 C109 H10D 109.3
N105 C109 P5 111.6(5)
N105 C109 H10C 109.3
N105 C109 H10D 109.3
H10C C109 H10D 108.0
C9 N5 C11 110.9(6)
C10 N5 C9 112.2(6)
C10 N5 C11 113.4(6)
C134 C129 C128 120.6(7)
C130 C129 C128 124.8(8)
C130 C129 C134 114.5(7)
C24 C25 H25A 109.5
C24 C25 H25B 109.5
C24 C25 H25C 109.5
H25A C25 H25B 109.5
H25A C25 H25C 109.5
H25B C25 H25C 109.5
N105 C111 H11C 109.1
N105 C111 H11D 109.1
N105 C111 C112 112.7(6)
H11C C111 H11D 107.8
C112 C111 H11C 109.1
C112 C111 H11D 109.1
C13 C12 C11 121.8(7)
C13 C12 C17 113.7(7)
C17 C12 C11 124.4(7)
N2 N1 Mo1 176.6(6)
P4 C22 H22A 108.8
P4 C22 H22B 108.8
H22A C22 H22B 107.7
C23 C22 P4 113.7(6)
C23 C22 H22A 108.8
C23 C22 H22B 108.8
P1 C9 H9A 109.4
P1 C9 H9B 109.4
N5 C9 P1 111.1(5)
N5 C9 H9A 109.4
N5 C9 H9B 109.4
H9A C9 H9B 108.0
P4 C27 H27A 109.6
P4 C27 H27B 109.6
N6 C27 P4 110.2(5)
N6 C27 H27A 109.6
N6 C27 H27B 109.6
H27A C27 H27B 108.1
N5 C11 H11A 109.2
N5 C11 H11B 109.2
C12 C11 N5 112.1(6)
C12 C11 H11A 109.2
C12 C11 H11B 109.2
H11A C11 H11B 107.9
P5 C103 H10E 108.5
P5 C103 H10F 108.5
H10E C103 H10F 107.5
C104 C103 P5 115.0(6)
C104 C103 H10E 108.5
C104 C103 H10F 108.5
P5 C101 H10G 107.7
P5 C101 H10H 107.7
H10G C101 H10H 107.1
C102 C101 P5 118.4(6)
C102 C101 H10G 107.7
C102 C101 H10H 107.7
P8 C127 H12E 109.5
P8 C127 H12F 109.5
N106 C127 P8 110.7(5)
N106 C127 H12E 109.5
N106 C127 H12F 109.5
H12E C127 H12F 108.1
N102 N101 Mo2 177.8(7)
P3 C26 H26A 109.6
P3 C26 H26B 109.6
N6 C26 P3 110.2(4)
N6 C26 H26A 109.6
N6 C26 H26B 109.6
H26A C26 H26B 108.1
P6 C110 H11E 109.1
P6 C110 H11F 109.1
N105 C110 P6 112.5(5)
N105 C110 H11E 109.1
N105 C110 H11F 109.1
H11E C110 H11F 107.8
N4 N3 Mo1 177.2(7)
C113 C112 C111 121.2(7)
C117 C112 C111 123.7(7)
C117 C112 C113 115.0(7)
N104 N103 Mo2 176.9(6)
C101 C102 H10I 109.5
C101 C102 H10J 109.5
C101 C102 H10K 109.5
H10I C102 H10J 109.5
H10I C102 H10K 109.5
H10J C102 H10K 109.5
N106 C128 C129 109.9(6)
N106 C128 H12G 109.7
N106 C128 H12H 109.7
C129 C128 H12G 109.7
C129 C128 H12H 109.7
H12G C128 H12H 108.2
P2 C10 H10A 109.1
P2 C10 H10B 109.1
N5 C10 P2 112.4(5)
N5 C10 H10A 109.1
N5 C10 H10B 109.1
H10A C10 H10B 107.9
F104 C134 C129 118.2(7)
F104 C134 C133 117.3(7)
C133 C134 C129 124.5(8)
P2 C7 H7A 108.6
P2 C7 H7B 108.6
H7A C7 H7B 107.5
C8 C7 P2 114.9(5)
C8 C7 H7A 108.6
C8 C7 H7B 108.6
P7 C120 H12I 107.5
P7 C120 H12J 107.5
H12I C120 H12J 107.0
C121 C120 P7 119.3(5)
C121 C120 H12I 107.5
C121 C120 H12J 107.5
P7 C118 H11G 108.6
P7 C118 H11H 108.6
H11G C118 H11H 107.6
C119 C118 P7 114.7(5)
C119 C118 H11G 108.6
C119 C118 H11H 108.6
P3 C18 H18A 107.5
P3 C18 H18B 107.5
H18A C18 H18B 107.0
C19 C18 P3 119.1(5)
C19 C18 H18A 107.5
C19 C18 H18B 107.5
C7 C8 H8A 109.5
C7 C8 H8B 109.5
C7 C8 H8C 109.5
H8A C8 H8B 109.5
H8A C8 H8C 109.5
H8B C8 H8C 109.5
C1 C2 H2A 109.5
C1 C2 H2B 109.5
C1 C2 H2C 109.5
H2A C2 H2B 109.5
H2A C2 H2C 109.5
H2B C2 H2C 109.5
F101 C113 C112 117.6(6)
F101 C113 C114 118.7(7)
C114 C113 C112 123.7(8)
C3 C4 H4A 109.5
C3 C4 H4B 109.5
C3 C4 H4C 109.5
H4A C4 H4B 109.5
H4A C4 H4C 109.5
H4B C4 H4C 109.5
P7 C126 H12K 109.1
P7 C126 H12L 109.1
N106 C126 P7 112.5(5)
N106 C126 H12K 109.1
N106 C126 H12L 109.1
H12K C126 H12L 107.8
F1 C13 C12 117.3(7)
F1 C13 C14 118.1(7)
C14 C13 C12 124.5(7)
C22 C23 H23A 109.5
C22 C23 H23B 109.5
C22 C23 H23C 109.5
H23A C23 H23B 109.5
H23A C23 H23C 109.5
H23B C23 H23C 109.5
P2 C5 H5A 107.9
P2 C5 H5B 107.9
H5A C5 H5B 107.2
C6 C5 P2 117.6(5)
C6 C5 H5A 107.9
C6 C5 H5B 107.9
C18 C19 H19A 109.5
C18 C19 H19B 109.5
C18 C19 H19C 109.5
H19A C19 H19B 109.5
H19A C19 H19C 109.5
H19B C19 H19C 109.5
C103 C104 H10L 109.5
C103 C104 H10M 109.5
C103 C104 H10N 109.5
H10L C104 H10M 109.5
H10L C104 H10N 109.5
H10M C104 H10N 109.5
C5 C6 H6A 109.5
C5 C6 H6B 109.5
C5 C6 H6C 109.5
H6A C6 H6B 109.5
H6A C6 H6C 109.5
H6B C6 H6C 109.5
C112 C117 C116 123.9(8)
F102 C117 C112 118.3(7)
F102 C117 C116 117.8(7)
C13 C14 H14 121.1
C13 C14 C15 117.7(8)
C15 C14 H14 121.1
C131 C132 H132 119.2
C133 C132 H132 119.2
C133 C132 C131 121.7(8)
C129 C130 C131 124.0(8)
F103 C130 C129 118.4(7)
F103 C130 C131 117.6(8)
C113 C114 H114 120.4
C113 C114 C115 119.2(8)
C115 C114 H114 120.4
F3 C30 C29 117.6(7)
F3 C30 C31 118.3(7)
C29 C30 C31 124.1(8)
F2 C17 C12 116.7(7)
F2 C17 C16 119.0(7)
C16 C17 C12 124.4(8)
C132 C131 C130 116.8(8)
C132 C131 H131 121.6
C130 C131 H131 121.6
H10O C108 H10P 109.5
H10O C108 H10Q 109.5
H10P C108 H10Q 109.5
C107 C108 H10O 109.5
C107 C108 H10P 109.5
C107 C108 H10Q 109.5
C14 C15 H15 119.2
C16 C15 C14 121.5(8)
C16 C15 H15 119.2
C114 C115 H115 119.8
C114 C115 C116 120.4(8)
C116 C115 H115 119.8
C124 C125 H12M 109.5
C124 C125 H12N 109.5
C124 C125 H12O 109.5
H12M C125 H12N 109.5
H12M C125 H12O 109.5
H12N C125 H12O 109.5
P6 C107 H10R 107.8
P6 C107 H10S 107.8
C108 C107 P6 118.1(5)
C108 C107 H10R 107.8
C108 C107 H10S 107.8
H10R C107 H10S 107.1
C30 C29 C28 124.5(7)
C30 C29 C34 114.7(7)
C34 C29 C28 120.8(6)
C134 C133 H133 120.8
C132 C133 C134 118.4(8)
C132 C133 H133 120.8
H10T C106 H10U 109.5
H10T C106 H10V 109.5
H10U C106 H10V 109.5
C105 C106 H10T 109.5
C105 C106 H10U 109.5
C105 C106 H10V 109.5
C120 C121 H12P 109.5
C120 C121 H12Q 109.5
C120 C121 H12R 109.5
H12P C121 H12Q 109.5
H12P C121 H12R 109.5
H12Q C121 H12R 109.5
N6 C28 C29 110.5(6)
N6 C28 H28A 109.6
N6 C28 H28B 109.6
C29 C28 H28A 109.6
C29 C28 H28B 109.6
H28A C28 H28B 108.1
C17 C16 H16 121.0
C15 C16 C17 118.1(8)
C15 C16 H16 121.0
F4 C34 C29 117.5(6)
F4 C34 C33 118.7(7)
C33 C34 C29 123.8(7)
C117 C116 C115 117.8(7)
C117 C116 H116 121.1
C115 C116 H116 121.1
C122 C123 H12S 109.5
C122 C123 H12T 109.5
C122 C123 H12U 109.5
H12S C123 H12T 109.5
H12S C123 H12U 109.5
H12T C123 H12U 109.5
P6 C105 H10W 108.5
P6 C105 H10X 108.5
C106 C105 P6 115.1(5)
C106 C105 H10W 108.5
C106 C105 H10X 108.5
H10W C105 H10X 107.5
H21A C21 H21B 109.5
H21A C21 H21C 109.5
H21B C21 H21C 109.5
C20 C21 H21A 109.5
C20 C21 H21B 109.5
C20 C21 H21C 109.5
P3 C20 H20A 107.3
P3 C20 H20B 107.3
C21 C20 P3 120.1(5)
C21 C20 H20A 107.3
C21 C20 H20B 107.3
H20A C20 H20B 106.9
C34 C33 H33 120.3
C34 C33 C32 119.4(8)
C32 C33 H33 120.3
C30 C31 H31 121.0
C30 C31 C32 118.1(7)
C32 C31 H31 121.0
C118 C119 H11I 109.5
C118 C119 H11J 109.5
C118 C119 H11K 109.5
H11I C119 H11J 109.5
H11I C119 H11K 109.5
H11J C119 H11K 109.5
C33 C32 C31 120.0(8)
C33 C32 H32 120.0
C31 C32 H32 120.0

loop_
_geom_bond_atom_site_label_1
_geom_bond_atom_site_label_2
_geom_bond_distance
Mo1 P4 2.451(2)
Mo1 P1 2.435(2)
Mo1 P3 2.465(2)
Mo1 P2 2.455(2)
Mo1 N1 2.027(7)
Mo1 N3 2.020(6)
P4 C24 1.842(8)
P4 C22 1.856(8)
P4 C27 1.859(8)
P1 C1 1.849(8)
P1 C3 1.842(8)
P1 C9 1.842(7)
P3 C26 1.848(7)
P3 C18 1.849(8)
P3 C20 1.864(7)
P2 C10 1.851(7)
P2 C7 1.839(7)
P2 C5 1.856(7)
Mo2 P8 2.458(2)
Mo2 P6 2.448(2)
Mo2 P5 2.443(2)
Mo2 P7 2.480(2)
Mo2 N101 2.015(7)
Mo2 N103 2.011(7)
P8 C124 1.860(7)
P8 C122 1.849(8)
P8 C127 1.852(8)
P6 C110 1.858(7)
P6 C107 1.852(7)
P6 C105 1.854(8)
P5 C109 1.828(8)
P5 C103 1.840(8)
P5 C101 1.841(8)
P7 C120 1.834(7)
P7 C118 1.867(7)
P7 C126 1.850(7)
C124 H12A 0.9900
C124 H12B 0.9900
C124 C125 1.540(9)
C24 H24A 0.9900
C24 H24B 0.9900
C24 C25 1.526(11)
F104 C134 1.360(8)
C1 H1A 0.9900
C1 H1B 0.9900
C1 C2 1.529(11)
C3 H3A 0.9900
C3 H3B 0.9900
C3 C4 1.516(10)
N6 C27 1.446(9)
N6 C26 1.466(8)
N6 C28 1.476(9)
C122 H12C 0.9900
C122 H12D 0.9900
C122 C123 1.538(11)
N106 C127 1.448(9)
N106 C128 1.474(9)
N106 C126 1.457(9)
N105 C109 1.481(9)
N105 C111 1.476(9)
N105 C110 1.463(9)
F101 C113 1.352(8)
C109 H10C 0.9900
C109 H10D 0.9900
N5 C9 1.464(9)
N5 C11 1.483(9)
N5 C10 1.460(9)
C129 C128 1.500(10)
C129 C134 1.400(11)
C129 C130 1.366(11)
C25 H25A 0.9800
C25 H25B 0.9800
C25 H25C 0.9800
C111 H11C 0.9900
C111 H11D 0.9900
C111 C112 1.503(10)
C12 C11 1.482(10)
C12 C13 1.389(10)
C12 C17 1.398(11)
N1 N2 1.112(8)
C22 H22A 0.9900
C22 H22B 0.9900
C22 C23 1.529(9)
C9 H9A 0.9900
C9 H9B 0.9900
C27 H27A 0.9900
C27 H27B 0.9900
F1 C13 1.356(8)
C11 H11A 0.9900
C11 H11B 0.9900
C103 H10E 0.9900
C103 H10F 0.9900
C103 C104 1.519(10)
C101 H10G 0.9900
C101 H10H 0.9900
C101 C102 1.551(12)
C127 H12E 0.9900
C127 H12F 0.9900
N101 N102 1.118(8)
C26 H26A 0.9900
C26 H26B 0.9900
C110 H11E 0.9900
C110 H11F 0.9900
N3 N4 1.117(8)
C112 C113 1.391(11)
C112 C117 1.380(10)
N103 N104 1.113(8)
C102 H10I 0.9800
C102 H10J 0.9800
C102 H10K 0.9800
C128 H12G 0.9900
C128 H12H 0.9900
C10 H10A 0.9900
C10 H10B 0.9900
C134 C133 1.362(11)
C7 H7A 0.9900
C7 H7B 0.9900
C7 C8 1.529(9)
C120 H12I 0.9900
C120 H12J 0.9900
C120 C121 1.537(10)
C118 H11G 0.9900
C118 H11H 0.9900
C118 C119 1.498(9)
C18 H18A 0.9900
C18 H18B 0.9900
C18 C19 1.530(10)
C8 H8A 0.9800
C8 H8B 0.9800
C8 H8C 0.9800
C2 H2A 0.9800
C2 H2B 0.9800
C2 H2C 0.9800
C113 C114 1.362(11)
C4 H4A 0.9800
C4 H4B 0.9800
C4 H4C 0.9800
C126 H12K 0.9900
C126 H12L 0.9900
C13 C14 1.374(11)
C23 H23A 0.9800
C23 H23B 0.9800
C23 H23C 0.9800
C5 H5A 0.9900
C5 H5B 0.9900
C5 C6 1.524(10)
C19 H19A 0.9800
C19 H19B 0.9800
C19 H19C 0.9800
C104 H10L 0.9800
C104 H10M 0.9800
C104 H10N 0.9800
C6 H6A 0.9800
C6 H6B 0.9800
C6 H6C 0.9800
F102 C117 1.361(9)
F2 C17 1.363(9)
F3 C30 1.356(9)
F103 C130 1.363(9)
C117 C116 1.381(11)
C14 H14 0.9500
C14 C15 1.385(12)
F4 C34 1.353(8)
C132 H132 0.9500
C132 C131 1.393(13)
C132 C133 1.354(11)
C130 C131 1.405(11)
C114 H114 0.9500
C114 C115 1.370(11)
C30 C29 1.372(10)
C30 C31 1.380(11)
C17 C16 1.375(11)
C131 H131 0.9500
C108 H10O 0.9800
C108 H10P 0.9800
C108 H10Q 0.9800
C108 C107 1.531(10)
C15 H15 0.9500
C15 C16 1.362(11)
C115 H115 0.9500
C115 C116 1.397(12)
C125 H12M 0.9800
C125 H12N 0.9800
C125 H12O 0.9800
C107 H10R 0.9900
C107 H10S 0.9900
C29 C28 1.516(10)
C29 C34 1.395(10)
C133 H133 0.9500
C106 H10T 0.9800
C106 H10U 0.9800
C106 H10V 0.9800
C106 C105 1.532(10)
C121 H12P 0.9800
C121 H12Q 0.9800
C121 H12R 0.9800
C28 H28A 0.9900
C28 H28B 0.9900
C16 H16 0.9500
C34 C33 1.363(10)
C116 H116 0.9500
C123 H12S 0.9800
C123 H12T 0.9800
C123 H12U 0.9800
C105 H10W 0.9900
C105 H10X 0.9900
C21 H21A 0.9800
C21 H21B 0.9800
C21 H21C 0.9800
C21 C20 1.501(10)
C20 H20A 0.9900
C20 H20B 0.9900
C33 H33 0.9500
C33 C32 1.364(11)
C31 H31 0.9500
C31 C32 1.396(11)
C119 H11I 0.9800
C119 H11J 0.9800
C119 H11K 0.9800
C32 H32 0.9500

loop_
_geom_torsion_atom_site_label_1
_geom_torsion_atom_site_label_2
_geom_torsion_atom_site_label_3
_geom_torsion_atom_site_label_4
_geom_torsion
Mo1 P4 C24 C25 176.7(5)
Mo1 P4 C22 C23 -67.4(6)
Mo1 P4 C27 N6 -50.5(6)
Mo1 P1 C1 C2 178.1(5)
Mo1 P1 C3 C4 -70.0(6)
Mo1 P1 C9 N5 -53.8(6)
Mo1 P3 C26 N6 55.3(6)
Mo1 P3 C18 C19 -178.7(5)
Mo1 P3 C20 C21 156.4(6)
Mo1 P2 C10 N5 56.2(6)
Mo1 P2 C7 C8 71.4(5)
Mo1 P2 C5 C6 -178.7(4)
Mo2 P8 C124 C125 -65.9(6)
Mo2 P8 C122 C123 175.3(5)
Mo2 P8 C127 N106 -46.5(7)
Mo2 P6 C110 N105 59.4(6)
Mo2 P6 C107 C108 -179.0(5)
Mo2 P6 C105 C106 70.4(6)
Mo2 P5 C109 N105 -50.7(6)
Mo2 P5 C103 C104 -71.0(6)
Mo2 P5 C101 C102 178.9(5)
Mo2 P7 C120 C121 -172.1(5)
Mo2 P7 C118 C119 -79.7(6)
Mo2 P7 C126 N106 51.0(6)
C124 P8 C122 C123 48.1(7)
C124 P8 C127 N106 78.3(6)
C24 P4 C22 C23 63.4(6)
C24 P4 C27 N6 178.3(5)
F104 C134 C133 C132 -179.2(7)
C1 P1 C3 C4 58.6(6)
C1 P1 C9 N5 176.8(5)
C3 P1 C1 C2 50.4(7)
C3 P1 C9 N5 72.5(6)
C122 P8 C124 C125 63.6(7)
C122 P8 C127 N106 -177.4(6)
N105 C111 C112 C113 76.1(10)
N105 C111 C112 C117 -106.4(9)
F101 C113 C114 C115 179.7(7)
C109 P5 C103 C104 158.6(6)
C109 P5 C101 C102 -47.9(7)
C109 N105 C111 C112 69.6(8)
C109 N105 C110 P6 -85.3(7)
C129 C134 C133 C132 1.3(13)
C129 C130 C131 C132 -0.1(13)
C111 N105 C109 P5 -157.4(5)
C111 N105 C110 P6 151.0(5)
C111 C112 C113 F101 -2.4(11)
C111 C112 C113 C114 175.4(7)
C111 C112 C117 F102 2.0(12)
C111 C112 C117 C116 -176.6(7)
C12 C13 C14 C15 1.8(13)
C12 C17 C16 C15 0.8(12)
C22 P4 C24 C25 48.3(7)
C22 P4 C27 N6 74.5(6)
C9 P1 C1 C2 -50.2(7)
C9 P1 C3 C4 160.2(6)
C9 N5 C11 C12 73.9(8)
C9 N5 C10 P2 -83.8(7)
C27 P4 C24 C25 -51.5(7)
C27 P4 C22 C23 164.1(6)
C27 N6 C26 P3 -88.3(6)
C27 N6 C28 C29 74.9(8)
F1 C13 C14 C15 179.1(7)
C11 N5 C9 P1 -151.0(5)
C11 N5 C10 P2 149.5(5)
C11 C12 C13 F1 -1.3(11)
C11 C12 C13 C14 176.0(8)
C11 C12 C17 F2 2.4(11)
C11 C12 C17 C16 -177.3(8)
C103 P5 C109 N105 74.7(6)
C103 P5 C101 C102 52.3(7)
C101 P5 C109 N105 179.0(5)
C101 P5 C103 C104 57.1(7)
C127 P8 C124 C125 164.4(6)
C127 P8 C122 C123 -51.6(7)
C127 N106 C128 C129 74.1(8)
C127 N106 C126 P7 -87.2(6)
C26 P3 C18 C19 -53.7(6)
C26 P3 C20 C21 25.2(8)
C26 N6 C27 P4 84.5(6)
C26 N6 C28 C29 -157.9(6)
C110 P6 C107 C108 52.2(6)
C110 P6 C105 C106 -165.2(6)
C110 N105 C109 P5 78.6(7)
C110 N105 C111 C112 -165.9(7)
C112 C113 C114 C115 2.0(13)
C112 C117 C116 C115 0.4(12)
C128 N106 C127 P8 -150.1(5)
C128 N106 C126 P7 145.8(5)
C128 C129 C134 F104 2.3(11)
C128 C129 C134 C133 -178.2(8)
C128 C129 C130 F103 -1.9(12)
C128 C129 C130 C131 177.5(8)
C10 P2 C7 C8 -163.6(5)
C10 P2 C5 C6 50.9(6)
C10 N5 C9 P1 81.0(6)
C10 N5 C11 C12 -158.8(7)
C134 C129 C128 N106 69.1(10)
C134 C129 C130 F103 -179.6(7)
C134 C129 C130 C131 -0.2(12)
C7 P2 C10 N5 -67.2(6)
C7 P2 C5 C6 -47.3(6)
C120 P7 C118 C119 50.2(6)
C120 P7 C126 N106 -71.2(6)
C118 P7 C120 C121 50.4(6)
C118 P7 C126 N106 -174.6(5)
C18 P3 C26 N6 -64.8(5)
C18 P3 C20 C21 -77.4(8)
C113 C112 C117 F102 179.7(7)
C113 C112 C117 C116 1.0(12)
C113 C114 C115 C116 -0.4(13)
C126 P7 C120 C121 -46.1(6)
C126 P7 C118 C119 151.2(6)
C126 N106 C127 P8 82.7(6)
C126 N106 C128 C129 -158.6(6)
C13 C12 C11 N5 75.8(9)
C13 C12 C17 F2 -179.8(6)
C13 C12 C17 C16 0.5(11)
C13 C14 C15 C16 -0.4(13)
C5 P2 C10 N5 -171.0(5)
C5 P2 C7 C8 -63.5(6)
F102 C117 C116 C115 -178.3(7)
F2 C17 C16 C15 -179.0(7)
F3 C30 C29 C28 -1.3(12)
F3 C30 C29 C34 -179.8(7)
F3 C30 C31 C32 -179.4(7)
F103 C130 C131 C132 179.3(7)
C117 C112 C113 F101 180.0(6)
C117 C112 C113 C114 -2.2(12)
C14 C15 C16 C17 -0.8(12)
F4 C34 C33 C32 179.0(7)
C130 C129 C128 N106 -108.4(9)
C130 C129 C134 F104 -179.9(7)
C130 C129 C134 C133 -0.4(12)
C114 C115 C116 C117 -0.7(12)
C30 C29 C28 N6 -107.0(8)
C30 C29 C34 F4 -179.4(6)
C30 C29 C34 C33 -0.9(11)
C30 C31 C32 C33 -0.8(12)
C17 C12 C11 N5 -106.6(8)
C17 C12 C13 F1 -179.1(6)
C17 C12 C13 C14 -1.8(11)
C131 C132 C133 C134 -1.6(14)
C107 P6 C110 N105 -168.9(5)
C107 P6 C105 C106 -64.9(6)
C29 C30 C31 C32 0.4(13)
C29 C34 C33 C32 0.5(12)
C133 C132 C131 C130 1.0(14)
C28 N6 C27 P4 -147.9(5)
C28 N6 C26 P3 144.9(5)
C28 C29 C34 F4 2.1(10)
C28 C29 C34 C33 -179.4(7)
C34 C29 C28 N6 71.4(9)
C34 C33 C32 C31 0.4(12)
C105 P6 C110 N105 -65.6(6)
C105 P6 C107 C108 -46.0(6)
C20 P3 C26 N6 -171.8(5)
C20 P3 C18 C19 49.3(6)
C31 C30 C29 C28 178.9(8)
C31 C30 C29 C34 0.4(12)

loop_
_twin_individual_id
_twin_individual_mass_fraction_refined
1 0.78(3)
2 0.22(3)
